data_7155820
loop_
_publ_author_name
'He, Xinwei'
'Yu, Zhiyu'
'Zuo, Youpeng'
'Yang, Cheng'
'Shang, Yongjia'

_publ_section_title
;
 Direct Carboxamidation of Cyclic 2-Diazo-1,3-diketones by
 Rh2(OAc)4-catalyzed Isocyanide Insertion-Hydrolysis
;
_journal_name_full 'Org. Biomol. Chem.'
_journal_paper_doi 10.1039/C7OB01801K
_journal_year 2017
_chemical_formula_sum 'C13 H21 N O3'
_chemical_formula_weight 239.31
_chemical_name_systematic
; 
 ? 
;
_space_group_IT_number 14
_symmetry_cell_setting monoclinic
_symmetry_space_group_name_Hall '-P 2yn'
_symmetry_space_group_name_H-M 'P 1 21/n 1'
_atom_sites_solution_hydrogens geom
_atom_sites_solution_primary direct
_atom_sites_solution_secondary difmap
_audit_creation_method SHELXL-97
_audit_update_record
;
2016-03-02 deposited with the CCDC.
2017-08-14 downloaded from the CCDC.
;
_cell_angle_alpha 90.00
_cell_angle_beta 113.7020(10)
_cell_angle_gamma 90.00
_cell_formula_units_Z 4
_cell_length_a 11.0499(14)
_cell_length_b 11.3287(14)
_cell_length_c 11.7946(14)
_cell_measurement_reflns_used 4604
_cell_measurement_temperature 293(2)
_cell_measurement_theta_max 27.31
_cell_measurement_theta_min 2.61
_cell_volume 1351.9(3)
_computing_cell_refinement 'Bruker SMART'
_computing_data_collection 'Bruker SMART'
_computing_data_reduction 'Bruker SAINT'
_computing_molecular_graphics 'Bruker SHELXTL'
_computing_publication_material 'Bruker SHELXTL'
_computing_structure_refinement 'SHELXL-97 (Sheldrick, 1997)'
_computing_structure_solution 'SHELXS-97 (Sheldrick, 1990)'
_diffrn_ambient_temperature 293(2)
_diffrn_measured_fraction_theta_full 0.994
_diffrn_measured_fraction_theta_max 0.994
_diffrn_measurement_device_type 'CCD area detector'
_diffrn_measurement_method 'phi and omega scans'
_diffrn_radiation_monochromator graphite
_diffrn_radiation_source 'fine-focus sealed tube'
_diffrn_radiation_type MoK\a
_diffrn_radiation_wavelength 0.71073
_diffrn_reflns_av_R_equivalents 0.0281
_diffrn_reflns_av_sigmaI/netI 0.0248
_diffrn_reflns_limit_h_max 14
_diffrn_reflns_limit_h_min -14
_diffrn_reflns_limit_k_max 13
_diffrn_reflns_limit_k_min -14
_diffrn_reflns_limit_l_max 15
_diffrn_reflns_limit_l_min -15
_diffrn_reflns_number 11446
_diffrn_reflns_theta_full 27.66
_diffrn_reflns_theta_max 27.66
_diffrn_reflns_theta_min 2.13
_exptl_absorpt_coefficient_mu 0.083
_exptl_absorpt_correction_T_max 0.9918
_exptl_absorpt_correction_T_min 0.9893
_exptl_absorpt_correction_type multi-scan
_exptl_crystal_colour colorless
_exptl_crystal_density_diffrn 1.176
_exptl_crystal_density_method 'not measured'
_exptl_crystal_description block
_exptl_crystal_F_000 520
_exptl_crystal_size_max 0.13
_exptl_crystal_size_mid 0.12
_exptl_crystal_size_min 0.10
_refine_diff_density_max 0.222
_refine_diff_density_min -0.127
_refine_diff_density_rms 0.030
_refine_ls_extinction_coef 0.045(4)
_refine_ls_extinction_expression Fc^*^=kFc[1+0.001xFc^2^\l^3^/sin(2\q)]^-1/4^
_refine_ls_extinction_method SHELXL
_refine_ls_goodness_of_fit_ref 1.052
_refine_ls_hydrogen_treatment mixed
_refine_ls_matrix_type full
_refine_ls_number_parameters 161
_refine_ls_number_reflns 3137
_refine_ls_number_restraints 0
_refine_ls_restrained_S_all 1.052
_refine_ls_R_factor_all 0.0558
_refine_ls_R_factor_gt 0.0422
_refine_ls_shift/su_max 0.001
_refine_ls_shift/su_mean 0.000
_refine_ls_structure_factor_coef Fsqd
_refine_ls_weighting_details 'calc w=1/[\s^2^(Fo^2^)+(0.0562P)^2^+0.2064P] where P=(Fo^2^+2Fc^2^)/3'
_refine_ls_weighting_scheme calc
_refine_ls_wR_factor_gt 0.1160
_refine_ls_wR_factor_ref 0.1253
_reflns_number_gt 2385
_reflns_number_total 3137
_reflns_threshold_expression >2sigma(I)
_cod_data_source_file c7ob01801k2.cif
_cod_data_source_block 131225c_0m
_cod_depositor_comments
;
The following automatic conversions were performed:

'_symmetry_cell_setting' value 'Monoclinic' changed to 'monoclinic'
according to
/home/data/users/saulius/crontab/automatic-downloads/rss-feeds/RSC/lib/dictionaries/cif_core.dic
dictionary named 'cif_core.dic' version 2.4.2 from 2011-04-26.

Automatic conversion script
Id: cif_fix_values 4973 2017-02-22 13:04:09Z antanas 
;
_cod_original_sg_symbol_H-M P2(1)/n
_cod_database_code 7155820

loop_
_symmetry_equiv_pos_as_xyz
'x, y, z'
'-x+1/2, y+1/2, -z+1/2'
'-x, -y, -z'
'x-1/2, -y-1/2, z-1/2'

loop_
_atom_site_label
_atom_site_type_symbol
_atom_site_fract_x
_atom_site_fract_y
_atom_site_fract_z
_atom_site_U_iso_or_equiv
_atom_site_adp_type
_atom_site_occupancy
_atom_site_symmetry_multiplicity
_atom_site_calc_flag
_atom_site_refinement_flags
O1 O 0.08716(9) 0.63898(8) 0.08004(9) 0.0536(3) Uani 1 1 d .
O3 O -0.15255(10) 0.87914(9) 0.16460(11) 0.0624(3) Uani 1 1 d .
C1 C 0.03822(12) 0.82930(10) 0.13047(11) 0.0417(3) Uani 1 1 d .
N1 N -0.13452(11) 0.69024(10) 0.11145(11) 0.0494(3) Uani 1 1 d .
H1 H -0.0842 0.6392 0.0979 0.059 Uiso 1 1 calc R
O2 O 0.01727(11) 1.02393(9) 0.18897(12) 0.0677(3) Uani 1 1 d .
H2 H -0.0509 0.9947 0.1884 0.102 Uiso 1 1 calc R
C2 C 0.11482(12) 0.74462(11) 0.09447(11) 0.0418(3) Uani 1 1 d .
C6 C 0.08307(13) 0.94420(11) 0.15766(12) 0.0470(3) Uani 1 1 d .
C9 C -0.08835(13) 0.79904(11) 0.13694(12) 0.0458(3) Uani 1 1 d .
C5 C 0.20743(13) 0.98702(11) 0.15128(13) 0.0514(3) Uani 1 1 d .
H5A H 0.2499 1.0418 0.2189 0.062 Uiso 1 1 calc R
H5B H 0.1851 1.0304 0.0746 0.062 Uiso 1 1 calc R
C4 C 0.30612(12) 0.89049(12) 0.15766(13) 0.0482(3) Uani 1 1 d .
C3 C 0.23038(13) 0.79076(12) 0.07093(13) 0.0526(3) Uani 1 1 d .
H3A H 0.1985 0.8189 -0.0138 0.063 Uiso 1 1 calc R
H3B H 0.2909 0.7261 0.0793 0.063 Uiso 1 1 calc R
C10 C -0.26423(14) 0.64742(13) 0.10380(15) 0.0575(4) Uani 1 1 d .
C7 C 0.37380(15) 0.84412(14) 0.28976(14) 0.0651(4) Uani 1 1 d .
H7A H 0.4337 0.7818 0.2922 0.098 Uiso 1 1 calc R
H7B H 0.3084 0.8143 0.3166 0.098 Uiso 1 1 calc R
H7C H 0.4219 0.9070 0.3435 0.098 Uiso 1 1 calc R
C8 C 0.40975(16) 0.94170(16) 0.11588(18) 0.0727(5) Uani 1 1 d .
H8A H 0.4523 1.0079 0.1672 0.109 Uiso 1 1 calc R
H8B H 0.3675 0.9669 0.0312 0.109 Uiso 1 1 calc R
H8C H 0.4744 0.8824 0.1230 0.109 Uiso 1 1 calc R
C11 C -0.26814(19) 0.51684(16) 0.0732(2) 0.0886(6) Uani 1 1 d .
H11A H -0.2606 0.5071 -0.0045 0.133 Uiso 1 1 calc R
H11B H -0.3502 0.4837 0.0678 0.133 Uiso 1 1 calc R
H11C H -0.1960 0.4772 0.1371 0.133 Uiso 1 1 calc R
C12 C -0.37445(16) 0.71255(18) 0.00054(19) 0.0791(5) Uani 1 1 d .
H12A H -0.3684 0.7955 0.0188 0.119 Uiso 1 1 calc R
H12B H -0.4585 0.6833 -0.0059 0.119 Uiso 1 1 calc R
H12C H -0.3659 0.7000 -0.0764 0.119 Uiso 1 1 calc R
C13 C -0.2747(2) 0.66427(19) 0.22729(19) 0.0871(6) Uani 1 1 d .
H13A H -0.2030 0.6241 0.2910 0.131 Uiso 1 1 calc R
H13B H -0.3572 0.6325 0.2225 0.131 Uiso 1 1 calc R
H13C H -0.2707 0.7469 0.2464 0.131 Uiso 1 1 calc R

loop_
_atom_site_aniso_label
_atom_site_aniso_U_11
_atom_site_aniso_U_22
_atom_site_aniso_U_33
_atom_site_aniso_U_23
_atom_site_aniso_U_13
_atom_site_aniso_U_12
O1 0.0550(5) 0.0376(5) 0.0690(6) -0.0074(4) 0.0257(5) 0.0009(4)
O3 0.0642(6) 0.0514(6) 0.0861(7) -0.0094(5) 0.0452(6) 0.0023(5)
C1 0.0450(6) 0.0382(6) 0.0425(6) -0.0003(5) 0.0180(5) 0.0019(5)
N1 0.0501(6) 0.0433(6) 0.0612(7) -0.0019(5) 0.0291(5) -0.0015(5)
O2 0.0672(7) 0.0440(6) 0.1009(8) -0.0163(5) 0.0431(6) 0.0010(5)
C2 0.0435(6) 0.0401(6) 0.0382(6) -0.0014(5) 0.0127(5) 0.0028(5)
C6 0.0509(7) 0.0383(6) 0.0505(7) -0.0003(5) 0.0189(6) 0.0055(5)
C9 0.0507(7) 0.0436(7) 0.0460(7) -0.0003(5) 0.0225(6) 0.0029(5)
C5 0.0505(7) 0.0392(7) 0.0602(8) 0.0005(6) 0.0179(6) -0.0022(5)
C4 0.0454(7) 0.0448(7) 0.0533(7) -0.0016(6) 0.0186(6) -0.0014(5)
C3 0.0533(7) 0.0519(8) 0.0573(8) -0.0087(6) 0.0272(6) -0.0022(6)
C10 0.0548(8) 0.0512(8) 0.0763(10) -0.0017(7) 0.0366(7) -0.0066(6)
C7 0.0584(8) 0.0615(9) 0.0608(9) 0.0030(7) 0.0086(7) 0.0042(7)
C8 0.0610(9) 0.0684(10) 0.0960(12) -0.0038(9) 0.0393(9) -0.0108(8)
C11 0.0763(11) 0.0580(10) 0.1437(18) -0.0146(11) 0.0571(12) -0.0183(8)
C12 0.0553(9) 0.0881(13) 0.0927(13) -0.0004(10) 0.0283(9) -0.0023(8)
C13 0.1050(14) 0.0890(13) 0.0959(14) 0.0074(11) 0.0702(13) -0.0107(11)

loop_
_atom_type_symbol
_atom_type_description
_atom_type_scat_dispersion_real
_atom_type_scat_dispersion_imag
_atom_type_scat_source
C C 0.0033 0.0016 'International Tables Vol C Tables 4.2.6.8 and 6.1.1.4'
H H 0.0000 0.0000 'International Tables Vol C Tables 4.2.6.8 and 6.1.1.4'
N N 0.0061 0.0033 'International Tables Vol C Tables 4.2.6.8 and 6.1.1.4'
O O 0.0106 0.0060 'International Tables Vol C Tables 4.2.6.8 and 6.1.1.4'

loop_
_geom_angle_atom_site_label_1
_geom_angle_atom_site_label_2
_geom_angle_atom_site_label_3
_geom_angle
C6 C1 C2 119.54(11)
C6 C1 C9 117.80(11)
C2 C1 C9 122.65(11)
C9 N1 C10 126.51(12)
C9 N1 H1 116.7
C10 N1 H1 116.7
C6 O2 H2 109.5
O1 C2 C1 122.82(11)
O1 C2 C3 119.63(11)
C1 C2 C3 117.53(11)
O2 C6 C1 121.96(12)
O2 C6 C5 114.87(11)
C1 C6 C5 123.16(11)
O3 C9 N1 121.29(12)
O3 C9 C1 119.12(12)
N1 C9 C1 119.58(11)
C6 C5 C4 114.87(11)
C6 C5 H5A 108.5
C4 C5 H5A 108.5
C6 C5 H5B 108.5
C4 C5 H5B 108.5
H5A C5 H5B 107.5
C5 C4 C7 110.17(12)
C5 C4 C3 107.99(11)
C7 C4 C3 109.93(12)
C5 C4 C8 108.96(12)
C7 C4 C8 109.65(12)
C3 C4 C8 110.12(12)
C2 C3 C4 114.22(11)
C2 C3 H3A 108.7
C4 C3 H3A 108.7
C2 C3 H3B 108.7
C4 C3 H3B 108.7
H3A C3 H3B 107.6
N1 C10 C11 105.54(12)
N1 C10 C13 110.21(14)
C11 C10 C13 110.13(15)
N1 C10 C12 109.47(12)
C11 C10 C12 110.17(15)
C13 C10 C12 111.17(15)
C4 C7 H7A 109.5
C4 C7 H7B 109.5
H7A C7 H7B 109.5
C4 C7 H7C 109.5
H7A C7 H7C 109.5
H7B C7 H7C 109.5
C4 C8 H8A 109.5
C4 C8 H8B 109.5
H8A C8 H8B 109.5
C4 C8 H8C 109.5
H8A C8 H8C 109.5
H8B C8 H8C 109.5
C10 C11 H11A 109.5
C10 C11 H11B 109.5
H11A C11 H11B 109.5
C10 C11 H11C 109.5
H11A C11 H11C 109.5
H11B C11 H11C 109.5
C10 C12 H12A 109.5
C10 C12 H12B 109.5
H12A C12 H12B 109.5
C10 C12 H12C 109.5
H12A C12 H12C 109.5
H12B C12 H12C 109.5
C10 C13 H13A 109.5
C10 C13 H13B 109.5
H13A C13 H13B 109.5
C10 C13 H13C 109.5
H13A C13 H13C 109.5
H13B C13 H13C 109.5

loop_
_geom_bond_atom_site_label_1
_geom_bond_atom_site_label_2
_geom_bond_distance
O1 C2 1.2300(15)
O3 C9 1.2726(15)
C1 C6 1.3838(18)
C1 C2 1.4512(17)
C1 C9 1.4714(18)
N1 C9 1.3215(17)
N1 C10 1.4812(17)
N1 H1 0.8600
O2 C6 1.3026(15)
O2 H2 0.8200
C2 C3 1.5053(18)
C6 C5 1.4875(18)
C5 C4 1.5247(19)
C5 H5A 0.9700
C5 H5B 0.9700
C4 C7 1.525(2)
C4 C3 1.5281(19)
C4 C8 1.531(2)
C3 H3A 0.9700
C3 H3B 0.9700
C10 C11 1.519(2)
C10 C13 1.519(2)
C10 C12 1.523(2)
C7 H7A 0.9600
C7 H7B 0.9600
C7 H7C 0.9600
C8 H8A 0.9600
C8 H8B 0.9600
C8 H8C 0.9600
C11 H11A 0.9600
C11 H11B 0.9600
C11 H11C 0.9600
C12 H12A 0.9600
C12 H12B 0.9600
C12 H12C 0.9600
C13 H13A 0.9600
C13 H13B 0.9600
C13 H13C 0.9600
